data_7107712
loop_
_publ_author_name
'Madhu Sudan Manna'
'Vikas Kumar'
'Santanu Mukherjee'

_publ_section_title
;
 Catalytic enantioselective construction of quaternary stereocenters by
 direct vinylogous Michael addition of deconjugated butenolides to
 nitroolefins
;
_journal_name_full Chem.Commun.
_journal_page_first 5193
_journal_paper_doi 10.1039/c2cc31700a
_journal_volume 48
_journal_year 2012
_chemical_absolute_configuration unk
_chemical_formula_moiety 'C13 H13 N O4'
_chemical_formula_sum 'C13 H13 N O4'
_chemical_formula_weight 247.24
_chemical_name_systematic
;
?
;
_space_group_IT_number 5
_symmetry_cell_setting monoclinic
_symmetry_space_group_name_Hall 'C 2y'
_symmetry_space_group_name_H-M 'C 1 2 1'
_atom_sites_solution_hydrogens geom
_atom_sites_solution_primary direct
_atom_sites_solution_secondary difmap
_audit_creation_method SHELXL-97
_cell_angle_alpha 90.00
_cell_angle_beta 98.932(6)
_cell_angle_gamma 90.00
_cell_formula_units_Z 4
_cell_length_a 14.8379(12)
_cell_length_b 6.4738(6)
_cell_length_c 13.3730(11)
_cell_measurement_temperature 296(2)
_cell_volume 1269.00(19)
_computing_cell_refinement 'Bruker smart apex ccd'
_computing_data_collection 'Bruker smart apex ccd'
_computing_data_reduction 'Bruker saint'
_computing_molecular_graphics ortep-III
_computing_publication_material WinGXv1.80.05
_computing_structure_refinement 'SHELXL-97 (Sheldrick, 2008)'
_computing_structure_solution 'SHELXS-97 (Sheldrick, 2008)'
_diffrn_ambient_temperature 296(2)
_diffrn_detector_area_resol_mean 0.3
_diffrn_measured_fraction_theta_full 1.000
_diffrn_measured_fraction_theta_max 1.000
_diffrn_measurement_device_type 'Bruker APEX-II CCD'
_diffrn_measurement_method '\f and \w scans'
_diffrn_radiation_monochromator graphite
_diffrn_radiation_source 'fine-focus sealed tube'
_diffrn_radiation_type MoK\a
_diffrn_radiation_wavelength 0.71073
_diffrn_reflns_av_R_equivalents 0.0401
_diffrn_reflns_av_sigmaI/netI 0.0295
_diffrn_reflns_limit_h_max 17
_diffrn_reflns_limit_h_min -17
_diffrn_reflns_limit_k_max 7
_diffrn_reflns_limit_k_min -7
_diffrn_reflns_limit_l_max 16
_diffrn_reflns_limit_l_min -16
_diffrn_reflns_number 19698
_diffrn_reflns_theta_full 25.50
_diffrn_reflns_theta_max 25.50
_diffrn_reflns_theta_min 1.54
_exptl_absorpt_coefficient_mu 0.097
_exptl_absorpt_correction_T_max 0.989
_exptl_absorpt_correction_T_min 0.986
_exptl_absorpt_correction_type empirical
_exptl_absorpt_process_details sadabs
_exptl_crystal_colour colorless
_exptl_crystal_density_diffrn 1.294
_exptl_crystal_density_method 'not measured'
_exptl_crystal_description needle
_exptl_crystal_F_000 520
_exptl_crystal_size_max 0.42
_exptl_crystal_size_mid 0.12
_exptl_crystal_size_min 0.11
_refine_diff_density_max 0.136
_refine_diff_density_min -0.143
_refine_diff_density_rms 0.030
_refine_ls_abs_structure_details 'Flack H D (1983), Acta Cryst. A39, 876-881'
_refine_ls_abs_structure_Flack 0.02(16)
_refine_ls_extinction_coef 0.012(2)
_refine_ls_extinction_expression Fc^*^=kFc[1+0.001xFc^2^\l^3^/sin(2\q)]^-1/4^
_refine_ls_extinction_method SHELXL
_refine_ls_goodness_of_fit_ref 1.027
_refine_ls_hydrogen_treatment mixed
_refine_ls_matrix_type full
_refine_ls_number_parameters 169
_refine_ls_number_reflns 2360
_refine_ls_number_restraints 1
_refine_ls_restrained_S_all 1.027
_refine_ls_R_factor_all 0.0672
_refine_ls_R_factor_gt 0.0423
_refine_ls_shift/su_max 0.000
_refine_ls_shift/su_mean 0.000
_refine_ls_structure_factor_coef Fsqd
_refine_ls_weighting_details 'calc w=1/[\s^2^(Fo^2^)+(0.1786P)^2^+0.3517P] where P=(Fo^2^+2Fc^2^)/3'
_refine_ls_weighting_scheme calc
_refine_ls_wR_factor_gt 0.1049
_refine_ls_wR_factor_ref 0.1165
_reflns_number_gt 1743
_reflns_number_total 2360
_reflns_threshold_expression >2sigma(I)
_cod_data_source_file c2cc31700a.txt
_cod_data_source_block 3aa
_cod_original_sg_symbol_H-M 'C 2'
_cod_database_code 7107712

loop_
_symmetry_equiv_pos_as_xyz
'x, y, z'
'-x, y, -z'
'x+1/2, y+1/2, z'
'-x+1/2, y+1/2, -z'

loop_
_atom_site_label
_atom_site_type_symbol
_atom_site_fract_x
_atom_site_fract_y
_atom_site_fract_z
_atom_site_U_iso_or_equiv
_atom_site_adp_type
_atom_site_occupancy
_atom_site_symmetry_multiplicity
_atom_site_calc_flag
_atom_site_refinement_flags
O1 O 0.3491(2) 1.3055(4) 0.2553(3) 0.0863(9) Uani 1 1 d .
O2 O 0.29506(13) 1.0275(3) 0.16634(16) 0.0518(6) Uani 1 1 d .
C2 C 0.4052(2) 0.9657(5) 0.3022(3) 0.0517(7) Uani 1 1 d .
O4 O 0.0697(3) 0.4307(8) 0.1268(3) 0.1192(14) Uani 1 1 d .
C4 C 0.30832(17) 0.8050(4) 0.1753(2) 0.0412(6) Uani 1 1 d .
C1 C 0.3506(2) 1.1213(5) 0.2437(3) 0.0539(8) Uani 1 1 d .
C5 C 0.21622(18) 0.7047(5) 0.1907(2) 0.0469(7) Uani 1 1 d .
H2 H 0.2264 0.5552 0.1948 0.056 Uiso 1 1 calc R
C8 C 0.18449(18) 0.7691(5) 0.2886(2) 0.0472(7) Uani 1 1 d .
C9 C 0.1928(2) 0.6280(6) 0.3676(3) 0.0655(9) Uani 1 1 d .
H4 H 0.2187 0.4994 0.3598 0.079 Uiso 1 1 calc R
C10 C 0.1630(3) 0.6758(10) 0.4578(3) 0.0896(14) Uani 1 1 d .
H5 H 0.1702 0.5808 0.5106 0.107 Uiso 1 1 calc R
C11 C 0.1235(3) 0.8595(10) 0.4691(3) 0.0911(15) Uani 1 1 d .
H6 H 0.1021 0.8894 0.5293 0.109 Uiso 1 1 calc R
C3 C 0.37969(18) 0.7842(5) 0.2653(2) 0.0473(7) Uani 1 1 d .
H7 H 0.4032 0.6591 0.2919 0.057 Uiso 1 1 calc R
C6 C 0.1432(2) 0.7426(7) 0.1001(2) 0.0650(10) Uani 1 1 d .
H8A H 0.1280 0.8884 0.0951 0.078 Uiso 1 1 calc R
H8B H 0.1651 0.7013 0.0384 0.078 Uiso 1 1 calc R
N1 N 0.0597(2) 0.6176(9) 0.1135(2) 0.0849(13) Uani 1 1 d .
O3 O -0.01053(19) 0.7080(8) 0.1101(2) 0.1152(14) Uani 1 1 d .
C12 C 0.1146(3) 1.0037(8) 0.3927(4) 0.0871(13) Uani 1 1 d .
H11 H 0.0885 1.1316 0.4018 0.105 Uiso 1 1 calc R
C13 C 0.1449(2) 0.9574(6) 0.3010(3) 0.0671(9) Uani 1 1 d .
H12 H 0.1382 1.0537 0.2487 0.081 Uiso 1 1 calc R
C7 C 0.3419(2) 0.7246(6) 0.0808(3) 0.0627(9) Uani 1 1 d .
H13A H 0.3998 0.7859 0.0755 0.094 Uiso 1 1 calc R
H13B H 0.2986 0.7600 0.0222 0.094 Uiso 1 1 calc R
H13C H 0.3483 0.5772 0.0850 0.094 Uiso 1 1 calc R
H1 H 0.453(3) 1.004(6) 0.356(3) 0.064(9) Uiso 1 1 d .

loop_
_atom_site_aniso_label
_atom_site_aniso_U_11
_atom_site_aniso_U_22
_atom_site_aniso_U_33
_atom_site_aniso_U_23
_atom_site_aniso_U_13
_atom_site_aniso_U_12
O1 0.097(2) 0.0400(15) 0.128(2) -0.0063(14) 0.0384(18) -0.0006(13)
O2 0.0477(10) 0.0445(12) 0.0641(13) 0.0127(10) 0.0116(9) 0.0009(9)
C2 0.0466(15) 0.0504(17) 0.0576(18) -0.0095(14) 0.0062(14) -0.0087(12)
O4 0.099(3) 0.133(4) 0.127(3) -0.008(3) 0.022(2) -0.061(3)
C4 0.0379(13) 0.0395(14) 0.0469(15) -0.0007(11) 0.0091(11) -0.0053(11)
C1 0.0544(17) 0.0372(17) 0.074(2) -0.0054(14) 0.0217(15) -0.0060(13)
C5 0.0420(13) 0.0565(16) 0.0423(14) 0.0013(12) 0.0074(10) -0.0089(13)
C8 0.0402(13) 0.0581(18) 0.0432(15) 0.0022(13) 0.0065(11) -0.0040(13)
C9 0.0603(18) 0.083(2) 0.0546(19) 0.0115(17) 0.0123(15) -0.0023(17)
C10 0.078(3) 0.141(4) 0.052(2) 0.016(2) 0.0187(18) -0.001(3)
C11 0.066(2) 0.152(5) 0.059(2) -0.018(3) 0.0243(19) -0.012(3)
C3 0.0420(13) 0.0422(15) 0.0572(17) 0.0024(13) 0.0059(12) 0.0023(12)
C6 0.0423(14) 0.101(3) 0.0509(18) 0.0076(17) 0.0043(12) -0.0189(17)
N1 0.0433(17) 0.163(4) 0.0481(17) -0.008(2) 0.0058(12) -0.025(2)
O3 0.0489(15) 0.219(4) 0.0785(19) -0.004(2) 0.0132(12) -0.014(2)
C12 0.063(2) 0.110(3) 0.091(3) -0.032(3) 0.023(2) 0.006(2)
C13 0.0588(18) 0.073(2) 0.072(2) -0.0023(18) 0.0178(17) 0.0056(17)
C7 0.0543(15) 0.074(2) 0.064(2) -0.0168(17) 0.0222(14) -0.0191(17)

loop_
_atom_type_symbol
_atom_type_description
_atom_type_scat_dispersion_real
_atom_type_scat_dispersion_imag
_atom_type_scat_source
C C 0.0033 0.0016 'International Tables Vol C Tables 4.2.6.8 and 6.1.1.4'
H H 0.0000 0.0000 'International Tables Vol C Tables 4.2.6.8 and 6.1.1.4'
N N 0.0061 0.0033 'International Tables Vol C Tables 4.2.6.8 and 6.1.1.4'
O O 0.0106 0.0060 'International Tables Vol C Tables 4.2.6.8 and 6.1.1.4'

loop_
_geom_angle_atom_site_label_1
_geom_angle_atom_site_label_2
_geom_angle_atom_site_label_3
_geom_angle
C1 O2 C4 108.7(2)
C3 C2 C1 108.5(3)
C3 C2 H1 131(2)
C1 C2 H1 121(2)
O2 C4 C3 103.1(2)
O2 C4 C7 109.2(2)
C3 C4 C7 111.1(2)
O2 C4 C5 108.3(2)
C3 C4 C5 112.7(2)
C7 C4 C5 112.0(2)
O1 C1 O2 121.3(3)
O1 C1 C2 129.9(3)
O2 C1 C2 108.8(2)
C6 C5 C8 111.5(2)
C6 C5 C4 111.1(2)
C8 C5 C4 113.4(2)
C6 C5 H2 106.8
C8 C5 H2 106.8
C4 C5 H2 106.8
C13 C8 C9 118.8(3)
C13 C8 C5 122.9(3)
C9 C8 C5 118.2(3)
C10 C9 C8 121.0(4)
C10 C9 H4 119.5
C8 C9 H4 119.5
C11 C10 C9 120.0(4)
C11 C10 H5 120.0
C9 C10 H5 120.0
C10 C11 C12 120.7(4)
C10 C11 H6 119.7
C12 C11 H6 119.7
C2 C3 C4 110.7(3)
C2 C3 H7 124.6
C4 C3 H7 124.6
N1 C6 C5 108.4(3)
N1 C6 H8A 110.0
C5 C6 H8A 110.0
N1 C6 H8B 110.0
C5 C6 H8B 110.0
H8A C6 H8B 108.4
O3 N1 O4 125.1(4)
O3 N1 C6 117.4(5)
O4 N1 C6 117.4(4)
C11 C12 C13 119.8(5)
C11 C12 H11 120.1
C13 C12 H11 120.1
C8 C13 C12 119.7(4)
C8 C13 H12 120.1
C12 C13 H12 120.1
C4 C7 H13A 109.5
C4 C7 H13B 109.5
H13A C7 H13B 109.5
C4 C7 H13C 109.5
H13A C7 H13C 109.5
H13B C7 H13C 109.5

loop_
_geom_bond_atom_site_label_1
_geom_bond_atom_site_label_2
_geom_bond_distance
O1 C1 1.203(4)
O2 C1 1.361(4)
O2 C4 1.457(4)
C2 C3 1.308(4)
C2 C1 1.445(5)
C2 H1 0.96(4)
O4 N1 1.229(6)
C4 C3 1.481(4)
C4 C7 1.520(4)
C4 C5 1.555(3)
C5 C6 1.515(4)
C5 C8 1.517(4)
C5 H2 0.9800
C8 C13 1.374(5)
C8 C9 1.388(5)
C9 C10 1.382(6)
C9 H4 0.9300
C10 C11 1.345(8)
C10 H5 0.9300
C11 C12 1.375(8)
C11 H6 0.9300
C3 H7 0.9300
C6 N1 1.514(5)
C6 H8A 0.9700
C6 H8B 0.9700
N1 O3 1.189(6)
C12 C13 1.403(6)
C12 H11 0.9300
C13 H12 0.9300
C7 H13A 0.9600
C7 H13B 0.9600
C7 H13C 0.9600
